data_4078589
loop_
_publ_author_name
'Jian, Zhongbao'
'Hangaly, Noa K.'
'Rong, Weifeng'
'Mou, Zehuai'
'Liu, Dongtao'
'Li, Shihui'
'Trifonov, Alexander A.'
'Sundermeyer, J\"org'
'Cui, Dongmei'

_publ_section_title
;
 Yttrium Hydride Complex Bearing CpPN/Amidinate Heteroleptic Ligands:
 Synthesis, Structure, and Reactivity
;
_journal_issue 12
_journal_name_full Organometallics
_journal_page_first 4579
_journal_paper_doi 10.1021/om3003703
_journal_volume 31
_journal_year 2012
_chemical_formula_sum 'C44 H67 N3 O0 P Si2 Y'
_chemical_formula_weight 814.07
_chemical_name_systematic
; 
 ? 
;
_space_group_IT_number 2
_symmetry_cell_setting triclinic
_symmetry_space_group_name_Hall '-P 1'
_symmetry_space_group_name_H-M 'P -1'
_atom_sites_solution_hydrogens geom
_atom_sites_solution_primary direct
_atom_sites_solution_secondary difmap
_audit_creation_method SHELXL-97
_cell_angle_alpha 102.5900(10)
_cell_angle_beta 106.981(2)
_cell_angle_gamma 99.907(2)
_cell_formula_units_Z 4
_cell_length_a 12.5027(12)
_cell_length_b 19.0274(17)
_cell_length_c 20.993(2)
_cell_measurement_temperature 185(2)
_cell_volume 4510.4(7)
_computing_structure_refinement 'SHELXL-97 (Sheldrick, 1997)'
_computing_structure_solution 'SHELXS-97 (Sheldrick, 1990)'
_diffrn_ambient_temperature 185(2)
_diffrn_measured_fraction_theta_full 0.980
_diffrn_measured_fraction_theta_max 0.980
_diffrn_radiation_monochromator graphite
_diffrn_radiation_source 'fine-focus sealed tube'
_diffrn_radiation_type MoK\a
_diffrn_radiation_wavelength 0.71073
_diffrn_reflns_av_R_equivalents 0.0536
_diffrn_reflns_av_sigmaI/netI 0.1480
_diffrn_reflns_limit_h_max 15
_diffrn_reflns_limit_h_min -9
_diffrn_reflns_limit_k_max 19
_diffrn_reflns_limit_k_min -23
_diffrn_reflns_limit_l_max 25
_diffrn_reflns_limit_l_min -25
_diffrn_reflns_number 25196
_diffrn_reflns_theta_full 26.14
_diffrn_reflns_theta_max 26.14
_diffrn_reflns_theta_min 1.06
_exptl_absorpt_coefficient_mu 1.413
_exptl_absorpt_correction_T_max 0.7370
_exptl_absorpt_correction_T_min 0.6684
_exptl_absorpt_correction_type multi-scan
_exptl_crystal_density_diffrn 1.199
_exptl_crystal_density_method 'not measured'
_exptl_crystal_F_000 1736
_exptl_crystal_size_max 0.31
_exptl_crystal_size_mid 0.24
_exptl_crystal_size_min 0.23
_refine_diff_density_max 0.529
_refine_diff_density_min -0.402
_refine_diff_density_rms 0.091
_refine_ls_extinction_method none
_refine_ls_goodness_of_fit_ref 1.033
_refine_ls_hydrogen_treatment constr
_refine_ls_matrix_type full
_refine_ls_number_parameters 947
_refine_ls_number_reflns 17629
_refine_ls_number_restraints 0
_refine_ls_restrained_S_all 1.033
_refine_ls_R_factor_all 0.1550
_refine_ls_R_factor_gt 0.0697
_refine_ls_shift/su_max 0.050
_refine_ls_shift/su_mean 0.001
_refine_ls_structure_factor_coef Fsqd
_refine_ls_weighting_details 'calc w=1/[\s^2^(Fo^2^)+(0.0565P)^2^+4.4980P] where P=(Fo^2^+2Fc^2^)/3'
_refine_ls_weighting_scheme calc
_refine_ls_wR_factor_gt 0.1505
_refine_ls_wR_factor_ref 0.1878
_reflns_number_gt 9109
_reflns_number_total 17629
_reflns_threshold_expression >2sigma(I)
_cod_data_source_file om3003703_si_002.cif
_cod_data_source_block 2
_cod_depositor_comments
;
The following automatic conversions were performed:

'_symmetry_cell_setting' value 'TRICLINIC' changed to 'triclinic'
according to /home/saulius/struct/CIF-dictionaries/cif_core.dic
dictionary named 'cif_core.dic' version 2.4.1 from
2010-06-29.

'_exptl_absorpt_correction_type' value 'MULTI-SCAN'
changed to 'multi-scan' according to
/home/saulius/struct/CIF-dictionaries/cif_core.dic dictionary named
'cif_core.dic' version 2.4.1 from
2010-06-29.

'_refine_ls_hydrogen_treatment' value 'CONSTR' changed
to 'constr' according to
/home/saulius/struct/CIF-dictionaries/cif_core.dic dictionary named
'cif_core.dic' version 2.4.1 from 2010-06-29.

Automatic conversion script
Id: cif_fix_values 1891 2012-01-12 08:04:46Z andrius 
;
_cod_original_sg_symbol_H-M P-1
_cod_database_code 4078589

loop_
_symmetry_equiv_pos_as_xyz
'x, y, z'
'-x, -y, -z'

loop_
_atom_site_label
_atom_site_type_symbol
_atom_site_fract_x
_atom_site_fract_y
_atom_site_fract_z
_atom_site_U_iso_or_equiv
_atom_site_adp_type
_atom_site_occupancy
_atom_site_symmetry_multiplicity
_atom_site_calc_flag
_atom_site_refinement_flags
C1 C 0.5640(6) 0.2258(3) 0.6360(3) 0.0316(16) Uani 1 1 d .
C2 C 0.4566(6) 0.1941(3) 0.5825(3) 0.0356(16) Uani 1 1 d .
H2 H 0.3941 0.2154 0.5743 0.043 Uiso 1 1 calc R
C3 C 0.4597(7) 0.1258(3) 0.5442(4) 0.0433(19) Uani 1 1 d .
H3 H 0.3993 0.0932 0.5060 0.052 Uiso 1 1 calc R
C4 C 0.5686(7) 0.1143(3) 0.5725(4) 0.0421(19) Uani 1 1 d .
H4 H 0.5930 0.0725 0.5564 0.051 Uiso 1 1 calc R
C5 C 0.6347(6) 0.1753(3) 0.6288(4) 0.0361(17) Uani 1 1 d .
H5 H 0.7109 0.1820 0.6565 0.043 Uiso 1 1 calc R
C6 C 0.7041(5) 0.3369(3) 0.7682(3) 0.0301(15) Uani 1 1 d .
C7 C 0.7054(6) 0.2771(4) 0.7973(4) 0.0388(17) Uani 1 1 d .
H7 H 0.6628 0.2294 0.7700 0.047 Uiso 1 1 calc R
C8 C 0.7686(6) 0.2887(4) 0.8649(4) 0.0471(19) Uani 1 1 d .
H8 H 0.7699 0.2487 0.8836 0.056 Uiso 1 1 calc R
C9 C 0.8311(6) 0.3594(4) 0.9062(4) 0.0473(19) Uani 1 1 d .
H9 H 0.8737 0.3670 0.9527 0.057 Uiso 1 1 calc R
C10 C 0.8303(6) 0.4179(4) 0.8790(4) 0.0464(19) Uani 1 1 d .
H10 H 0.8732 0.4654 0.9068 0.056 Uiso 1 1 calc R
C11 C 0.7665(6) 0.4074(4) 0.8105(4) 0.0436(18) Uani 1 1 d .
H11 H 0.7653 0.4479 0.7925 0.052 Uiso 1 1 calc R
C12 C 0.4940(6) 0.3589(3) 0.6801(4) 0.0356(17) Uani 1 1 d .
C13 C 0.4684(6) 0.3801(3) 0.7402(4) 0.0400(18) Uani 1 1 d .
H13 H 0.5144 0.3745 0.7815 0.048 Uiso 1 1 calc R
C14 C 0.3747(7) 0.4096(4) 0.7387(4) 0.052(2) Uani 1 1 d .
H14 H 0.3578 0.4238 0.7792 0.062 Uiso 1 1 calc R
C15 C 0.3059(7) 0.4184(4) 0.6780(5) 0.059(2) Uani 1 1 d .
H15 H 0.2445 0.4400 0.6777 0.070 Uiso 1 1 calc R
C16 C 0.3294(6) 0.3946(4) 0.6172(4) 0.050(2) Uani 1 1 d .
H16 H 0.2808 0.3978 0.5755 0.060 Uiso 1 1 calc R
C17 C 0.4228(5) 0.3667(3) 0.6183(4) 0.0370(17) Uani 1 1 d .
H17 H 0.4393 0.3527 0.5777 0.044 Uiso 1 1 calc R
C18 C 0.7855(5) 0.4156(3) 0.6586(3) 0.0297(15) Uani 1 1 d .
C19 C 0.8980(5) 0.4086(3) 0.6876(3) 0.0317(15) Uani 1 1 d .
C20 C 0.9914(6) 0.4703(4) 0.7087(4) 0.0444(18) Uani 1 1 d .
H20 H 1.0662 0.4655 0.7269 0.053 Uiso 1 1 calc R
C21 C 0.9738(6) 0.5388(4) 0.7027(4) 0.053(2) Uani 1 1 d .
H21 H 1.0362 0.5801 0.7173 0.064 Uiso 1 1 calc R
C22 C 0.8650(6) 0.5451(4) 0.6754(4) 0.0429(18) Uani 1 1 d .
H22 H 0.8544 0.5914 0.6715 0.052 Uiso 1 1 calc R
C23 C 0.7676(6) 0.4853(3) 0.6527(3) 0.0367(16) Uani 1 1 d .
C24 C 0.6505(6) 0.4992(4) 0.6236(4) 0.0412(18) Uani 1 1 d .
H24 H 0.5949 0.4509 0.5988 0.049 Uiso 1 1 calc R
C25 C 0.6129(6) 0.5376(4) 0.6832(4) 0.052(2) Uani 1 1 d .
H25A H 0.6170 0.5087 0.7157 0.078 Uiso 1 1 calc R
H25B H 0.5349 0.5414 0.6645 0.078 Uiso 1 1 calc R
H25C H 0.6633 0.5865 0.7064 0.078 Uiso 1 1 calc R
C26 C 0.6454(6) 0.5457(4) 0.5728(4) 0.053(2) Uani 1 1 d .
H26A H 0.6954 0.5946 0.5966 0.079 Uiso 1 1 calc R
H26B H 0.5675 0.5493 0.5535 0.079 Uiso 1 1 calc R
H26C H 0.6700 0.5224 0.5360 0.079 Uiso 1 1 calc R
C27 C 0.9257(6) 0.3352(3) 0.6958(4) 0.0371(17) Uani 1 1 d .
H27 H 0.8538 0.3009 0.6910 0.045 Uiso 1 1 calc R
C28 C 1.0137(7) 0.3447(4) 0.7679(4) 0.059(2) Uani 1 1 d .
H28A H 1.0223 0.2967 0.7727 0.088 Uiso 1 1 calc R
H28B H 0.9866 0.3682 0.8033 0.088 Uiso 1 1 calc R
H28C H 1.0870 0.3750 0.7726 0.088 Uiso 1 1 calc R
C29 C 0.9686(6) 0.2999(4) 0.6392(4) 0.050(2) Uani 1 1 d .
H29A H 0.9090 0.2881 0.5948 0.075 Uiso 1 1 calc R
H29B H 0.9886 0.2552 0.6469 0.075 Uiso 1 1 calc R
H29C H 1.0356 0.3341 0.6401 0.075 Uiso 1 1 calc R
C30 C 0.7638(5) 0.2286(3) 0.4476(3) 0.0323(16) Uani 1 1 d .
C31 C 0.7790(6) 0.3592(3) 0.4493(4) 0.0409(18) Uani 1 1 d .
H31 H 0.8081 0.3432 0.4114 0.049 Uiso 1 1 calc R
C32 C 0.6736(7) 0.3872(5) 0.4212(5) 0.079(3) Uani 1 1 d .
H32A H 0.6194 0.3502 0.3805 0.119 Uiso 1 1 calc R
H32B H 0.6965 0.4321 0.4094 0.119 Uiso 1 1 calc R
H32C H 0.6381 0.3973 0.4559 0.119 Uiso 1 1 calc R
C33 C 0.8738(7) 0.4199(4) 0.5069(4) 0.070(3) Uani 1 1 d .
H33A H 0.8458 0.4376 0.5438 0.105 Uiso 1 1 calc R
H33B H 0.8971 0.4602 0.4892 0.105 Uiso 1 1 calc R
H33C H 0.9389 0.4004 0.5244 0.105 Uiso 1 1 calc R
C34 C 0.7559(6) 0.1026(3) 0.4606(3) 0.0347(17) Uani 1 1 d .
H34 H 0.8090 0.1047 0.4344 0.042 Uiso 1 1 calc R
C35 C 0.8154(6) 0.0835(4) 0.5270(4) 0.049(2) Uani 1 1 d .
H35A H 0.8853 0.1215 0.5541 0.074 Uiso 1 1 calc R
H35B H 0.8336 0.0365 0.5151 0.074 Uiso 1 1 calc R
H35C H 0.7647 0.0806 0.5535 0.074 Uiso 1 1 calc R
C36 C 0.6468(6) 0.0450(3) 0.4152(4) 0.0453(19) Uani 1 1 d .
H36A H 0.5900 0.0458 0.4376 0.068 Uiso 1 1 calc R
H36B H 0.6622 -0.0033 0.4073 0.068 Uiso 1 1 calc R
H36C H 0.6182 0.0556 0.3716 0.068 Uiso 1 1 calc R
C37 C 0.8032(5) 0.2111(4) 0.3861(3) 0.0341(16) Uani 1 1 d .
H37A H 0.7725 0.2402 0.3559 0.041 Uiso 1 1 calc R
H37B H 0.7665 0.1592 0.3608 0.041 Uiso 1 1 calc R
C38 C 1.0470(7) 0.2151(6) 0.4809(5) 0.093(3) Uani 1 1 d .
H38A H 1.1269 0.2240 0.4848 0.140 Uiso 1 1 calc R
H38B H 1.0201 0.1654 0.4827 0.140 Uiso 1 1 calc R
H38C H 1.0387 0.2501 0.5186 0.140 Uiso 1 1 calc R
C39 C 0.9724(8) 0.1560(6) 0.3260(5) 0.115(4) Uani 1 1 d .
H39A H 0.9848 0.1794 0.2917 0.172 Uiso 1 1 calc R
H39B H 0.9017 0.1174 0.3055 0.172 Uiso 1 1 calc R
H39C H 1.0357 0.1349 0.3429 0.172 Uiso 1 1 calc R
C40 C 1.0250(8) 0.3174(5) 0.3952(7) 0.119(5) Uani 1 1 d .
H40A H 1.0325 0.3541 0.4368 0.178 Uiso 1 1 calc R
H40B H 0.9758 0.3277 0.3556 0.178 Uiso 1 1 calc R
H40C H 1.0998 0.3189 0.3912 0.178 Uiso 1 1 calc R
C41 C 0.4543(6) 0.2513(3) 0.4431(3) 0.0410(18) Uani 1 1 d .
H41A H 0.3947 0.2483 0.4641 0.049 Uiso 1 1 calc R
H41B H 0.4712 0.3015 0.4391 0.049 Uiso 1 1 calc R
C42 C 0.3036(7) 0.0972(4) 0.3523(4) 0.068(3) Uani 1 1 d .
H42A H 0.3567 0.0715 0.3741 0.102 Uiso 1 1 calc R
H42B H 0.2615 0.0685 0.3050 0.102 Uiso 1 1 calc R
H42C H 0.2506 0.1039 0.3768 0.102 Uiso 1 1 calc R
C43 C 0.2802(6) 0.2280(4) 0.2968(4) 0.054(2) Uani 1 1 d .
H43A H 0.2232 0.2384 0.3173 0.081 Uiso 1 1 calc R
H43B H 0.2430 0.1920 0.2522 0.081 Uiso 1 1 calc R
H43C H 0.3200 0.2731 0.2915 0.081 Uiso 1 1 calc R
C44 C 0.4919(6) 0.1740(4) 0.3083(4) 0.058(2) Uani 1 1 d .
H44A H 0.5266 0.2198 0.3020 0.088 Uiso 1 1 calc R
H44B H 0.4522 0.1379 0.2638 0.088 Uiso 1 1 calc R
H44C H 0.5508 0.1557 0.3357 0.088 Uiso 1 1 calc R
C45 C 0.5919(6) 0.7474(3) 0.1402(3) 0.0325(16) Uani 1 1 d .
C46 C 0.4829(6) 0.7112(3) 0.0889(4) 0.0387(18) Uani 1 1 d .
H46 H 0.4191 0.7311 0.0787 0.046 Uiso 1 1 calc R
C47 C 0.4879(7) 0.6400(4) 0.0560(4) 0.047(2) Uani 1 1 d .
H47 H 0.4276 0.6043 0.0201 0.057 Uiso 1 1 calc R
C48 C 0.5979(7) 0.6317(4) 0.0859(4) 0.045(2) Uani 1 1 d .
H48 H 0.6230 0.5891 0.0739 0.054 Uiso 1 1 calc R
C49 C 0.6646(6) 0.6975(3) 0.1367(4) 0.0373(17) Uani 1 1 d .
H49 H 0.7421 0.7071 0.1635 0.045 Uiso 1 1 calc R
C50 C 0.7350(6) 0.8685(4) 0.2636(4) 0.0352(16) Uani 1 1 d .
C51 C 0.7372(6) 0.8156(4) 0.3000(4) 0.0460(19) Uani 1 1 d .
H51 H 0.6927 0.7671 0.2772 0.055 Uiso 1 1 calc R
C52 C 0.8038(7) 0.8337(5) 0.3688(4) 0.058(2) Uani 1 1 d .
H52 H 0.8043 0.7976 0.3923 0.070 Uiso 1 1 calc R
C53 C 0.8692(7) 0.9045(5) 0.4027(4) 0.056(2) Uani 1 1 d .
H53 H 0.9139 0.9166 0.4494 0.067 Uiso 1 1 calc R
C54 C 0.8694(7) 0.9586(5) 0.3678(4) 0.058(2) Uani 1 1 d .
H54 H 0.9148 1.0068 0.3910 0.069 Uiso 1 1 calc R
C55 C 0.8021(6) 0.9410(4) 0.2985(4) 0.0468(19) Uani 1 1 d .
H55 H 0.8017 0.9773 0.2752 0.056 Uiso 1 1 calc R
C56 C 0.5222(5) 0.8810(3) 0.1765(3) 0.0304(15) Uani 1 1 d .
C57 C 0.5010(5) 0.9056(3) 0.2382(4) 0.0341(16) Uani 1 1 d .
H57 H 0.5518 0.9032 0.2795 0.041 Uiso 1 1 calc R
C58 C 0.4063(6) 0.9337(4) 0.2395(4) 0.0467(19) Uani 1 1 d .
H58 H 0.3951 0.9511 0.2814 0.056 Uiso 1 1 calc R
C59 C 0.3294(6) 0.9355(4) 0.1785(4) 0.049(2) Uani 1 1 d .
H59 H 0.2657 0.9544 0.1791 0.059 Uiso 1 1 calc R
C60 C 0.3457(6) 0.9093(3) 0.1156(4) 0.0436(19) Uani 1 1 d .
H60 H 0.2920 0.9093 0.0742 0.052 Uiso 1 1 calc R
C61 C 0.4423(6) 0.8833(3) 0.1150(4) 0.0343(16) Uani 1 1 d .
H61 H 0.4543 0.8672 0.0731 0.041 Uiso 1 1 calc R
C62 C 0.8038(5) 0.9315(3) 0.1421(3) 0.0288(15) Uani 1 1 d .
C63 C 0.9176(6) 0.9267(3) 0.1706(3) 0.0335(16) Uani 1 1 d .
C64 C 1.0099(6) 0.9867(4) 0.1829(4) 0.049(2) Uani 1 1 d .
H64 H 1.0855 0.9830 0.2007 0.059 Uiso 1 1 calc R
C65 C 0.9891(6) 1.0519(4) 0.1688(4) 0.055(2) Uani 1 1 d .
H65 H 1.0507 1.0918 0.1767 0.066 Uiso 1 1 calc R
C66 C 0.8775(6) 1.0579(4) 0.1430(4) 0.048(2) Uani 1 1 d .
H66 H 0.8647 1.1021 0.1340 0.057 Uiso 1 1 calc R
C67 C 0.7841(6) 0.9997(3) 0.1303(3) 0.0342(16) Uani 1 1 d .
C68 C 0.6638(6) 1.0115(3) 0.1049(4) 0.0402(18) Uani 1 1 d .
H68 H 0.6078 0.9628 0.0852 0.048 Uiso 1 1 calc R
C69 C 0.6378(7) 1.0560(4) 0.1663(4) 0.060(2) Uani 1 1 d .
H69A H 0.6414 1.0288 0.2001 0.090 Uiso 1 1 calc R
H69B H 0.5619 1.0639 0.1502 0.090 Uiso 1 1 calc R
H69C H 0.6939 1.1032 0.1872 0.090 Uiso 1 1 calc R
C70 C 0.6507(7) 1.0525(4) 0.0488(4) 0.071(3) Uani 1 1 d .
H70A H 0.7024 1.1013 0.0682 0.107 Uiso 1 1 calc R
H70B H 0.5725 1.0566 0.0323 0.107 Uiso 1 1 calc R
H70C H 0.6689 1.0252 0.0109 0.107 Uiso 1 1 calc R
C71 C 0.9486(6) 0.8566(3) 0.1870(4) 0.0356(16) Uani 1 1 d .
H71 H 0.8788 0.8248 0.1879 0.043 Uiso 1 1 calc R
C72 C 1.0418(7) 0.8744(4) 0.2584(4) 0.059(2) Uani 1 1 d .
H72A H 1.0512 0.8289 0.2693 0.088 Uiso 1 1 calc R
H72B H 1.0191 0.9040 0.2929 0.088 Uiso 1 1 calc R
H72C H 1.1136 0.9014 0.2578 0.088 Uiso 1 1 calc R
C73 C 0.9846(6) 0.8129(4) 0.1300(4) 0.0449(19) Uani 1 1 d .
H73A H 1.0542 0.8422 0.1287 0.067 Uiso 1 1 calc R
H73B H 0.9242 0.8016 0.0859 0.067 Uiso 1 1 calc R
H73C H 0.9980 0.7674 0.1395 0.067 Uiso 1 1 calc R
C74 C 0.7717(5) 0.7215(3) -0.0589(3) 0.0271(15) Uani 1 1 d .
C75 C 0.7910(6) 0.8488(3) -0.0670(4) 0.0388(18) Uani 1 1 d .
H75 H 0.8238 0.8292 -0.1021 0.047 Uiso 1 1 calc R
C76 C 0.6872(7) 0.8711(5) -0.1014(6) 0.105(4) Uani 1 1 d .
H76A H 0.6287 0.8277 -0.1326 0.157 Uiso 1 1 calc R
H76B H 0.7062 0.9045 -0.1271 0.157 Uiso 1 1 calc R
H76C H 0.6589 0.8956 -0.0671 0.157 Uiso 1 1 calc R
C77 C 0.8779(7) 0.9153(4) -0.0147(4) 0.063(2) Uani 1 1 d .
H77A H 0.8421 0.9412 0.0145 0.095 Uiso 1 1 calc R
H77B H 0.9078 0.9478 -0.0380 0.095 Uiso 1 1 calc R
H77C H 0.9400 0.8998 0.0133 0.095 Uiso 1 1 calc R
C78 C 0.7579(6) 0.5985(3) -0.0394(4) 0.0366(17) Uani 1 1 d .
H78 H 0.8001 0.5937 -0.0721 0.044 Uiso 1 1 calc R
C79 C 0.8306(6) 0.5862(4) 0.0268(4) 0.051(2) Uani 1 1 d .
H79A H 0.9062 0.6194 0.0433 0.076 Uiso 1 1 calc R
H79B H 0.8370 0.5357 0.0176 0.076 Uiso 1 1 calc R
H79C H 0.7948 0.5957 0.0614 0.076 Uiso 1 1 calc R
C80 C 0.6431(6) 0.5406(3) -0.0728(4) 0.0431(19) Uani 1 1 d .
H80A H 0.5956 0.5485 -0.0447 0.065 Uiso 1 1 calc R
H80B H 0.6562 0.4918 -0.0768 0.065 Uiso 1 1 calc R
H80C H 0.6047 0.5446 -0.1182 0.065 Uiso 1 1 calc R
C81 C 0.8087(5) 0.6976(3) -0.1211(3) 0.0308(15) Uani 1 1 d .
H81A H 0.7813 0.7264 -0.1524 0.037 Uiso 1 1 calc R
H81B H 0.7669 0.6461 -0.1448 0.037 Uiso 1 1 calc R
C82 C 1.0648(6) 0.7712(4) -0.0294(4) 0.068(2) Uani 1 1 d .
H82A H 1.1430 0.7715 -0.0264 0.101 Uiso 1 1 calc R
H82B H 1.0505 0.7574 0.0093 0.101 Uiso 1 1 calc R
H82C H 1.0532 0.8200 -0.0285 0.101 Uiso 1 1 calc R
C83 C 0.9870(6) 0.7339(4) -0.1855(4) 0.054(2) Uani 1 1 d .
H83A H 0.9737 0.7825 -0.1830 0.081 Uiso 1 1 calc R
H83B H 0.9337 0.6991 -0.2280 0.081 Uiso 1 1 calc R
H83C H 1.0647 0.7354 -0.1844 0.081 Uiso 1 1 calc R
C84 C 0.9968(6) 0.6115(4) -0.1137(4) 0.057(2) Uani 1 1 d .
H84A H 1.0752 0.6147 -0.1119 0.085 Uiso 1 1 calc R
H84B H 0.9452 0.5758 -0.1562 0.085 Uiso 1 1 calc R
H84C H 0.9862 0.5962 -0.0749 0.085 Uiso 1 1 calc R
C85 C 0.4689(6) 0.7490(3) -0.0615(3) 0.0399(17) Uani 1 1 d .
H85A H 0.4111 0.7492 -0.0391 0.048 Uiso 1 1 calc R
H85B H 0.4838 0.7971 -0.0702 0.048 Uiso 1 1 calc R
C86 C 0.2852(7) 0.7128(5) -0.2085(5) 0.084(3) Uani 1 1 d .
H86A H 0.2273 0.7228 -0.1887 0.125 Uiso 1 1 calc R
H86B H 0.2498 0.6744 -0.2518 0.125 Uiso 1 1 calc R
H86C H 0.3217 0.7572 -0.2163 0.125 Uiso 1 1 calc R
C87 C 0.4958(6) 0.6587(4) -0.1954(4) 0.051(2) Uani 1 1 d .
H87A H 0.5337 0.7031 -0.2027 0.076 Uiso 1 1 calc R
H87B H 0.4522 0.6228 -0.2395 0.076 Uiso 1 1 calc R
H87C H 0.5527 0.6384 -0.1689 0.076 Uiso 1 1 calc R
C88 C 0.3211(6) 0.5918(4) -0.1392(4) 0.066(2) Uani 1 1 d .
H88A H 0.3769 0.5710 -0.1125 0.099 Uiso 1 1 calc R
H88B H 0.2814 0.5576 -0.1847 0.099 Uiso 1 1 calc R
H88C H 0.2663 0.6007 -0.1165 0.099 Uiso 1 1 calc R
N1 N 0.6899(4) 0.3499(3) 0.6325(3) 0.0282(12) Uani 1 1 d .
N2 N 0.7484(4) 0.2944(3) 0.4747(3) 0.0300(13) Uani 1 1 d .
N3 N 0.7352(4) 0.1767(3) 0.4791(3) 0.0332(13) Uani 1 1 d .
N4 N 0.7098(4) 0.8672(2) 0.1233(3) 0.0267(12) Uani 1 1 d .
N5 N 0.7623(4) 0.7899(3) -0.0348(3) 0.0299(13) Uani 1 1 d .
N6 N 0.7434(4) 0.6745(3) -0.0243(3) 0.0286(12) Uani 1 1 d .
P1 P 0.61875(15) 0.32160(9) 0.67864(9) 0.0304(4) Uani 1 1 d .
P2 P 0.64512(14) 0.84455(9) 0.17435(9) 0.0281(4) Uani 1 1 d .
Si1 Si 0.96247(17) 0.22613(11) 0.39912(11) 0.0401(5) Uani 1 1 d .
Si2 Si 0.38591(17) 0.19056(11) 0.35427(11) 0.0415(5) Uani 1 1 d .
Si3 Si 0.96559(16) 0.70429(10) -0.11029(10) 0.0363(5) Uani 1 1 d .
Si4 Si 0.39630(16) 0.68154(11) -0.14720(11) 0.0416(5) Uani 1 1 d .
Y1 Y 0.62562(5) 0.24222(3) 0.52854(3) 0.02831(18) Uani 1 1 d .
Y2 Y 0.64352(5) 0.74891(3) 0.02620(3) 0.02719(17) Uani 1 1 d .

loop_
_atom_site_aniso_label
_atom_site_aniso_U_11
_atom_site_aniso_U_22
_atom_site_aniso_U_33
_atom_site_aniso_U_23
_atom_site_aniso_U_13
_atom_site_aniso_U_12
C1 0.037(4) 0.033(4) 0.029(4) 0.007(3) 0.020(3) 0.005(3)
C2 0.032(4) 0.032(4) 0.041(5) 0.006(3) 0.016(4) 0.005(3)
C3 0.052(5) 0.030(4) 0.044(5) 0.003(3) 0.025(4) -0.003(4)
C4 0.058(5) 0.025(4) 0.052(5) 0.008(3) 0.037(4) 0.006(4)
C5 0.045(4) 0.033(4) 0.043(5) 0.018(3) 0.026(4) 0.013(3)
C6 0.031(4) 0.035(4) 0.031(4) 0.010(3) 0.016(3) 0.013(3)
C7 0.041(4) 0.040(4) 0.044(5) 0.014(4) 0.023(4) 0.012(3)
C8 0.052(5) 0.061(5) 0.048(5) 0.033(4) 0.028(4) 0.023(4)
C9 0.047(5) 0.059(5) 0.035(5) 0.012(4) 0.013(4) 0.015(4)
C10 0.049(5) 0.046(4) 0.037(5) 0.002(4) 0.011(4) 0.011(4)
C11 0.048(5) 0.041(4) 0.040(5) 0.004(4) 0.017(4) 0.010(4)
C12 0.039(4) 0.025(3) 0.046(5) 0.007(3) 0.020(4) 0.010(3)
C13 0.051(5) 0.034(4) 0.047(5) 0.016(3) 0.028(4) 0.017(4)
C14 0.066(6) 0.043(4) 0.075(6) 0.025(4) 0.053(5) 0.027(4)
C15 0.059(6) 0.061(5) 0.080(7) 0.030(5) 0.043(5) 0.030(5)
C16 0.035(4) 0.055(5) 0.062(6) 0.025(4) 0.013(4) 0.013(4)
C17 0.028(4) 0.031(4) 0.044(5) 0.003(3) 0.009(4) 0.001(3)
C18 0.024(3) 0.028(3) 0.038(4) 0.010(3) 0.013(3) 0.002(3)
C19 0.032(4) 0.029(3) 0.033(4) 0.008(3) 0.011(3) 0.006(3)
C20 0.033(4) 0.041(4) 0.054(5) 0.012(4) 0.010(4) 0.007(3)
C21 0.040(5) 0.044(5) 0.057(6) 0.012(4) 0.004(4) -0.007(4)
C22 0.049(5) 0.026(4) 0.048(5) 0.012(3) 0.011(4) 0.001(3)
C23 0.041(4) 0.034(4) 0.035(4) 0.009(3) 0.012(3) 0.009(3)
C24 0.043(4) 0.035(4) 0.045(5) 0.010(3) 0.016(4) 0.007(3)
C25 0.056(5) 0.036(4) 0.074(6) 0.017(4) 0.033(5) 0.021(4)
C26 0.052(5) 0.042(4) 0.055(5) 0.017(4) 0.002(4) 0.012(4)
C27 0.025(4) 0.038(4) 0.049(5) 0.019(3) 0.012(3) 0.004(3)
C28 0.067(6) 0.069(5) 0.054(6) 0.030(4) 0.019(5) 0.038(5)
C29 0.058(5) 0.045(4) 0.054(5) 0.013(4) 0.021(4) 0.028(4)
C30 0.023(3) 0.036(4) 0.037(4) 0.012(3) 0.008(3) 0.008(3)
C31 0.051(5) 0.029(4) 0.048(5) 0.017(3) 0.024(4) 0.005(3)
C32 0.077(7) 0.074(6) 0.120(9) 0.070(6) 0.040(6) 0.039(5)
C33 0.082(7) 0.054(5) 0.063(6) 0.023(5) 0.022(5) -0.014(5)
C34 0.039(4) 0.031(4) 0.044(5) 0.013(3) 0.024(4) 0.012(3)
C35 0.052(5) 0.045(4) 0.061(6) 0.021(4) 0.024(4) 0.023(4)
C36 0.061(5) 0.024(4) 0.050(5) 0.003(3) 0.024(4) 0.009(4)
C37 0.027(4) 0.045(4) 0.033(4) 0.013(3) 0.011(3) 0.012(3)
C38 0.041(5) 0.168(10) 0.084(8) 0.071(7) 0.020(5) 0.019(6)
C39 0.071(7) 0.134(9) 0.121(10) -0.025(7) 0.060(7) 0.008(7)
C40 0.074(7) 0.109(8) 0.236(15) 0.115(10) 0.087(9) 0.041(7)
C41 0.037(4) 0.038(4) 0.047(5) 0.012(3) 0.012(4) 0.011(3)
C42 0.064(6) 0.043(5) 0.071(7) 0.010(4) 0.004(5) -0.010(4)
C43 0.041(5) 0.064(5) 0.052(5) 0.017(4) 0.005(4) 0.018(4)
C44 0.048(5) 0.076(6) 0.040(5) 0.001(4) 0.003(4) 0.028(4)
C45 0.042(4) 0.028(3) 0.038(4) 0.013(3) 0.025(4) 0.011(3)
C46 0.044(4) 0.030(4) 0.049(5) 0.011(3) 0.030(4) 0.002(3)
C47 0.051(5) 0.033(4) 0.054(5) 0.003(4) 0.029(4) -0.007(4)
C48 0.069(6) 0.027(4) 0.058(5) 0.016(4) 0.046(5) 0.011(4)
C49 0.043(4) 0.038(4) 0.046(5) 0.022(4) 0.028(4) 0.014(3)
C50 0.035(4) 0.042(4) 0.041(4) 0.012(3) 0.024(4) 0.021(3)
C51 0.043(5) 0.056(5) 0.042(5) 0.018(4) 0.016(4) 0.013(4)
C52 0.068(6) 0.090(7) 0.038(5) 0.032(5) 0.027(5) 0.041(5)
C53 0.045(5) 0.090(7) 0.035(5) 0.009(5) 0.011(4) 0.037(5)
C54 0.050(5) 0.064(5) 0.048(6) -0.006(4) 0.012(4) 0.019(4)
C55 0.046(5) 0.055(5) 0.033(5) 0.003(4) 0.011(4) 0.013(4)
C56 0.035(4) 0.020(3) 0.036(4) 0.008(3) 0.015(3) 0.002(3)
C57 0.032(4) 0.029(4) 0.039(4) 0.006(3) 0.013(3) 0.006(3)
C58 0.045(5) 0.042(4) 0.055(5) 0.005(4) 0.026(4) 0.010(4)
C59 0.031(4) 0.052(5) 0.076(6) 0.018(4) 0.032(4) 0.018(4)
C60 0.028(4) 0.040(4) 0.062(6) 0.015(4) 0.015(4) 0.003(3)
C61 0.036(4) 0.028(3) 0.044(5) 0.012(3) 0.018(4) 0.009(3)
C62 0.029(4) 0.024(3) 0.027(4) 0.000(3) 0.009(3) -0.001(3)
C63 0.033(4) 0.028(4) 0.040(4) 0.006(3) 0.016(3) 0.009(3)
C64 0.030(4) 0.037(4) 0.071(6) 0.005(4) 0.013(4) 0.005(3)
C65 0.036(4) 0.034(4) 0.087(7) 0.011(4) 0.022(5) -0.005(4)
C66 0.039(4) 0.027(4) 0.073(6) 0.013(4) 0.016(4) 0.004(3)
C67 0.032(4) 0.024(3) 0.039(4) 0.005(3) 0.008(3) 0.003(3)
C68 0.029(4) 0.028(4) 0.052(5) 0.010(3) 0.002(4) -0.001(3)
C69 0.050(5) 0.036(4) 0.090(7) 0.007(4) 0.025(5) 0.013(4)
C70 0.069(6) 0.050(5) 0.087(7) 0.038(5) 0.008(5) 0.007(5)
C71 0.029(4) 0.034(4) 0.048(5) 0.011(3) 0.018(4) 0.013(3)
C72 0.065(6) 0.067(5) 0.048(5) 0.014(4) 0.014(5) 0.037(5)
C73 0.052(5) 0.041(4) 0.042(5) 0.006(3) 0.016(4) 0.017(4)
C74 0.021(3) 0.028(3) 0.027(4) 0.005(3) 0.006(3) 0.000(3)
C75 0.055(5) 0.027(4) 0.038(4) 0.013(3) 0.023(4) 0.002(3)
C76 0.059(6) 0.077(7) 0.152(11) 0.083(7) -0.021(6) -0.016(5)
C77 0.060(5) 0.047(5) 0.072(6) 0.027(4) 0.016(5) -0.010(4)
C78 0.041(4) 0.033(4) 0.047(5) 0.015(3) 0.025(4) 0.017(3)
C79 0.059(5) 0.041(4) 0.056(6) 0.016(4) 0.018(4) 0.025(4)
C80 0.048(5) 0.028(4) 0.056(5) 0.009(3) 0.024(4) 0.006(3)
C81 0.029(4) 0.033(4) 0.028(4) 0.008(3) 0.009(3) 0.005(3)
C82 0.040(5) 0.080(6) 0.068(6) 0.000(5) 0.014(5) 0.012(5)
C83 0.055(5) 0.052(5) 0.065(6) 0.016(4) 0.040(5) 0.008(4)
C84 0.051(5) 0.059(5) 0.068(6) 0.026(4) 0.023(5) 0.022(4)
C85 0.037(4) 0.039(4) 0.045(5) 0.013(3) 0.016(4) 0.009(3)
C86 0.041(5) 0.108(8) 0.086(8) 0.014(6) 0.002(5) 0.030(5)
C87 0.040(4) 0.062(5) 0.045(5) 0.007(4) 0.012(4) 0.014(4)
C88 0.038(5) 0.068(6) 0.071(7) 0.007(5) 0.007(5) -0.004(4)
N1 0.032(3) 0.028(3) 0.026(3) 0.009(2) 0.013(3) 0.006(2)
N2 0.030(3) 0.028(3) 0.035(3) 0.011(2) 0.015(3) 0.005(2)
N3 0.031(3) 0.034(3) 0.036(4) 0.009(3) 0.018(3) 0.004(3)
N4 0.027(3) 0.021(3) 0.031(3) 0.005(2) 0.012(3) 0.004(2)
N5 0.033(3) 0.024(3) 0.034(3) 0.009(2) 0.015(3) 0.003(2)
N6 0.036(3) 0.022(3) 0.034(3) 0.010(2) 0.018(3) 0.009(2)
P1 0.0335(10) 0.0283(9) 0.0313(10) 0.0065(8) 0.0150(9) 0.0082(8)
P2 0.0298(9) 0.0266(9) 0.0288(10) 0.0047(7) 0.0132(8) 0.0077(8)
Si1 0.0357(11) 0.0524(12) 0.0409(13) 0.0209(10) 0.0189(10) 0.0137(10)
Si2 0.0336(11) 0.0418(11) 0.0405(13) 0.0085(10) 0.0040(10) 0.0071(10)
Si3 0.0264(10) 0.0436(11) 0.0417(13) 0.0104(9) 0.0167(9) 0.0093(9)
Si4 0.0234(10) 0.0445(12) 0.0477(14) 0.0022(10) 0.0077(10) 0.0068(9)
Y1 0.0303(4) 0.0244(3) 0.0304(4) 0.0062(3) 0.0133(3) 0.0047(3)
Y2 0.0311(4) 0.0204(3) 0.0319(4) 0.0052(3) 0.0165(3) 0.0039(3)

loop_
_atom_type_symbol
_atom_type_description
_atom_type_scat_dispersion_real
_atom_type_scat_dispersion_imag
_atom_type_scat_source
C C 0.0033 0.0016 'International Tables Vol C Tables 4.2.6.8 and 6.1.1.4'
H H 0.0000 0.0000 'International Tables Vol C Tables 4.2.6.8 and 6.1.1.4'
N N 0.0061 0.0033 'International Tables Vol C Tables 4.2.6.8 and 6.1.1.4'
O O 0.0106 0.0060 'International Tables Vol C Tables 4.2.6.8 and 6.1.1.4'
P P 0.1023 0.0942 'International Tables Vol C Tables 4.2.6.8 and 6.1.1.4'
Si Si 0.0817 0.0704 'International Tables Vol C Tables 4.2.6.8 and 6.1.1.4'
Y Y -2.7962 3.5667 'International Tables Vol C Tables 4.2.6.8 and 6.1.1.4'

loop_
_geom_angle_atom_site_label_1
_geom_angle_atom_site_label_2
_geom_angle_atom_site_label_3
_geom_angle
C2 C1 C5 107.2(5)
C2 C1 P1 124.3(5)
C5 C1 P1 123.9(5)
C2 C1 Y1 80.6(4)
C5 C1 Y1 75.3(3)
P1 C1 Y1 91.4(2)
C3 C2 C1 108.4(6)
C3 C2 Y1 80.8(4)
C1 C2 Y1 69.6(3)
C3 C2 H2 125.8
C1 C2 H2 125.8
Y1 C2 H2 115.8
C2 C3 C4 108.4(7)
C2 C3 Y1 71.2(3)
C4 C3 Y1 73.2(4)
C2 C3 H3 125.8
C4 C3 H3 125.8
Y1 C3 H3 121.5
C5 C4 C3 108.8(6)
C5 C4 Y1 68.9(3)
C3 C4 Y1 78.7(4)
C5 C4 H4 125.6
C3 C4 H4 125.6
Y1 C4 H4 118.5
C4 C5 C1 107.2(6)
C4 C5 Y1 82.1(4)
C1 C5 Y1 73.6(3)
C4 C5 H5 126.4
C1 C5 H5 126.4
Y1 C5 H5 110.7
C11 C6 C7 118.4(6)
C11 C6 P1 121.4(5)
C7 C6 P1 120.2(5)
C8 C7 C6 120.2(7)
C8 C7 H7 119.9
C6 C7 H7 119.9
C7 C8 C9 120.5(7)
C7 C8 H8 119.7
C9 C8 H8 119.7
C10 C9 C8 120.0(7)
C10 C9 H9 120.0
C8 C9 H9 120.0
C9 C10 C11 120.4(7)
C9 C10 H10 119.8
C11 C10 H10 119.8
C10 C11 C6 120.5(7)
C10 C11 H11 119.8
C6 C11 H11 119.8
C13 C12 C17 119.1(6)
C13 C12 P1 122.3(6)
C17 C12 P1 118.6(5)
C14 C13 C12 120.0(7)
C14 C13 H13 120.0
C12 C13 H13 120.0
C15 C14 C13 120.7(7)
C15 C14 H14 119.6
C13 C14 H14 119.6
C14 C15 C16 119.2(7)
C14 C15 H15 120.4
C16 C15 H15 120.4
C17 C16 C15 120.5(8)
C17 C16 H16 119.7
C15 C16 H16 119.7
C16 C17 C12 120.4(7)
C16 C17 H17 119.8
C12 C17 H17 119.8
C19 C18 C23 119.8(6)
C19 C18 N1 119.1(5)
C23 C18 N1 121.0(6)
C20 C19 C18 119.7(6)
C20 C19 C27 116.8(6)
C18 C19 C27 123.5(6)
C21 C20 C19 120.5(7)
C21 C20 H20 119.8
C19 C20 H20 119.8
C22 C21 C20 119.4(7)
C22 C21 H21 120.3
C20 C21 H21 120.3
C21 C22 C23 123.1(6)
C21 C22 H22 118.5
C23 C22 H22 118.5
C22 C23 C18 117.6(6)
C22 C23 C24 118.3(6)
C18 C23 C24 124.1(6)
C23 C24 C26 113.6(6)
C23 C24 C25 110.1(6)
C26 C24 C25 109.2(6)
C23 C24 H24 107.9
C26 C24 H24 107.9
C25 C24 H24 107.9
C24 C25 H25A 109.5
C24 C25 H25B 109.5
H25A C25 H25B 109.5
C24 C25 H25C 109.5
H25A C25 H25C 109.5
H25B C25 H25C 109.5
C24 C26 H26A 109.5
C24 C26 H26B 109.5
H26A C26 H26B 109.5
C24 C26 H26C 109.5
H26A C26 H26C 109.5
H26B C26 H26C 109.5
C29 C27 C19 111.4(5)
C29 C27 C28 110.2(6)
C19 C27 C28 112.2(6)
C29 C27 H27 107.6
C19 C27 H27 107.6
C28 C27 H27 107.6
C27 C28 H28A 109.5
C27 C28 H28B 109.5
H28A C28 H28B 109.5
C27 C28 H28C 109.5
H28A C28 H28C 109.5
H28B C28 H28C 109.5
C27 C29 H29A 109.5
C27 C29 H29B 109.5
H29A C29 H29B 109.5
C27 C29 H29C 109.5
H29A C29 H29C 109.5
H29B C29 H29C 109.5
N2 C30 N3 113.1(5)
N2 C30 C37 124.2(6)
N3 C30 C37 122.6(6)
N2 C30 Y1 59.0(3)
N3 C30 Y1 56.8(3)
C37 C30 Y1 162.2(4)
N2 C31 C33 109.9(6)
N2 C31 C32 110.7(6)
C33 C31 C32 111.2(6)
N2 C31 H31 108.3
C33 C31 H31 108.3
C32 C31 H31 108.3
C31 C32 H32A 109.5
C31 C32 H32B 109.5
H32A C32 H32B 109.5
C31 C32 H32C 109.5
H32A C32 H32C 109.5
H32B C32 H32C 109.5
C31 C33 H33A 109.5
C31 C33 H33B 109.5
H33A C33 H33B 109.5
C31 C33 H33C 109.5
H33A C33 H33C 109.5
H33B C33 H33C 109.5
N3 C34 C36 111.7(5)
N3 C34 C35 109.2(5)
C36 C34 C35 112.4(5)
N3 C34 H34 107.8
C36 C34 H34 107.8
C35 C34 H34 107.8
C34 C35 H35A 109.5
C34 C35 H35B 109.5
H35A C35 H35B 109.5
C34 C35 H35C 109.5
H35A C35 H35C 109.5
H35B C35 H35C 109.5
C34 C36 H36A 109.5
C34 C36 H36B 109.5
H36A C36 H36B 109.5
C34 C36 H36C 109.5
H36A C36 H36C 109.5
H36B C36 H36C 109.5
C30 C37 Si1 120.3(5)
C30 C37 H37A 107.3
Si1 C37 H37A 107.3
C30 C37 H37B 107.3
Si1 C37 H37B 107.3
H37A C37 H37B 106.9
Si1 C38 H38A 109.5
Si1 C38 H38B 109.5
H38A C38 H38B 109.5
Si1 C38 H38C 109.5
H38A C38 H38C 109.5
H38B C38 H38C 109.5
Si1 C39 H39A 109.5
Si1 C39 H39B 109.5
H39A C39 H39B 109.5
Si1 C39 H39C 109.5
H39A C39 H39C 109.5
H39B C39 H39C 109.5
Si1 C40 H40A 109.5
Si1 C40 H40B 109.5
H40A C40 H40B 109.5
Si1 C40 H40C 109.5
H40A C40 H40C 109.5
H40B C40 H40C 109.5
Si2 C41 Y1 125.8(3)
Si2 C41 H41A 105.9
Y1 C41 H41A 105.9
Si2 C41 H41B 105.9
Y1 C41 H41B 105.9
H41A C41 H41B 106.2
Si2 C42 H42A 109.5
Si2 C42 H42B 109.5
H42A C42 H42B 109.5
Si2 C42 H42C 109.5
H42A C42 H42C 109.5
H42B C42 H42C 109.5
Si2 C43 H43A 109.5
Si2 C43 H43B 109.5
H43A C43 H43B 109.5
Si2 C43 H43C 109.5
H43A C43 H43C 109.5
H43B C43 H43C 109.5
Si2 C44 H44A 109.5
Si2 C44 H44B 109.5
H44A C44 H44B 109.5
Si2 C44 H44C 109.5
H44A C44 H44C 109.5
H44B C44 H44C 109.5
C46 C45 C49 107.3(5)
C46 C45 P2 124.4(5)
C49 C45 P2 123.4(5)
C46 C45 Y2 79.9(4)
C49 C45 Y2 74.9(3)
P2 C45 Y2 91.9(2)
C47 C46 C45 107.8(6)
C47 C46 Y2 80.1(4)
C45 C46 Y2 70.2(3)
C47 C46 H46 126.1
C45 C46 H46 126.1
Y2 C46 H46 115.7
C48 C47 C46 108.5(7)
C48 C47 Y2 74.0(4)
C46 C47 Y2 71.4(3)
C48 C47 H47 125.8
C46 C47 H47 125.8
Y2 C47 H47 120.6
C47 C48 C49 109.0(6)
C47 C48 Y2 78.0(4)
C49 C48 Y2 68.7(4)
C47 C48 H48 125.5
C49 C48 H48 125.5
Y2 C48 H48 119.4
C48 C49 C45 107.4(6)
C48 C49 Y2 82.2(4)
C45 C49 Y2 74.0(3)
C48 C49 H49 126.3
C45 C49 H49 126.3
Y2 C49 H49 110.3
C51 C50 C55 118.7(7)
C51 C50 P2 120.5(5)
C55 C50 P2 120.8(5)
C52 C51 C50 121.1(7)
C52 C51 H51 119.5
C50 C51 H51 119.5
C53 C52 C51 120.1(8)
C53 C52 H52 120.0
C51 C52 H52 120.0
C52 C53 C54 120.3(8)
C52 C53 H53 119.9
C54 C53 H53 119.9
C55 C54 C53 120.1(8)
C55 C54 H54 120.0
C53 C54 H54 120.0
C54 C55 C50 119.8(7)
C54 C55 H55 120.1
C50 C55 H55 120.1
C57 C56 C61 117.7(6)
C57 C56 P2 122.1(5)
C61 C56 P2 120.2(5)
C58 C57 C56 121.8(7)
C58 C57 H57 119.1
C56 C57 H57 119.1
C59 C58 C57 119.3(7)
C59 C58 H58 120.3
C57 C58 H58 120.3
C58 C59 C60 120.6(7)
C58 C59 H59 119.7
C60 C59 H59 119.7
C61 C60 C59 119.7(7)
C61 C60 H60 120.2
C59 C60 H60 120.2
C60 C61 C56 120.9(6)
C60 C61 H61 119.6
C56 C61 H61 119.6
C63 C62 C67 119.0(5)
C63 C62 N4 119.7(5)
C67 C62 N4 121.3(6)
C64 C63 C62 120.1(6)
C64 C63 C71 116.5(6)
C62 C63 C71 123.4(5)
C65 C64 C63 120.0(7)
C65 C64 H64 120.0
C63 C64 H64 120.0
C66 C65 C64 120.2(6)
C66 C65 H65 119.9
C64 C65 H65 119.9
C65 C66 C67 121.3(6)
C65 C66 H66 119.4
C67 C66 H66 119.4
C66 C67 C62 119.3(6)
C66 C67 C68 118.3(6)
C62 C67 C68 122.4(6)
C67 C68 C69 109.4(6)
C67 C68 C70 111.8(6)
C69 C68 C70 109.6(6)
C67 C68 H68 108.6
C69 C68 H68 108.6
C70 C68 H68 108.6
C68 C69 H69A 109.5
C68 C69 H69B 109.5
H69A C69 H69B 109.5
C68 C69 H69C 109.5
H69A C69 H69C 109.5
H69B C69 H69C 109.5
C68 C70 H70A 109.5
C68 C70 H70B 109.5
H70A C70 H70B 109.5
C68 C70 H70C 109.5
H70A C70 H70C 109.5
H70B C70 H70C 109.5
C73 C71 C72 111.1(6)
C73 C71 C63 110.8(5)
C72 C71 C63 112.2(5)
C73 C71 H71 107.5
C72 C71 H71 107.5
C63 C71 H71 107.5
C71 C72 H72A 109.5
C71 C72 H72B 109.5
H72A C72 H72B 109.5
C71 C72 H72C 109.5
H72A C72 H72C 109.5
H72B C72 H72C 109.5
C71 C73 H73A 109.5
C71 C73 H73B 109.5
H73A C73 H73B 109.5
C71 C73 H73C 109.5
H73A C73 H73C 109.5
H73B C73 H73C 109.5
N5 C74 N6 114.1(5)
N5 C74 C81 123.6(5)
N6 C74 C81 122.3(5)
N5 C74 Y2 59.1(3)
N6 C74 Y2 57.5(3)
C81 C74 Y2 163.8(4)
C76 C75 N5 111.1(6)
C76 C75 C77 109.3(6)
N5 C75 C77 111.2(6)
C76 C75 H75 108.4
N5 C75 H75 108.4
C77 C75 H75 108.4
C75 C76 H76A 109.5
C75 C76 H76B 109.5
H76A C76 H76B 109.5
C75 C76 H76C 109.5
H76A C76 H76C 109.5
H76B C76 H76C 109.5
C75 C77 H77A 109.5
C75 C77 H77B 109.5
H77A C77 H77B 109.5
C75 C77 H77C 109.5
H77A C77 H77C 109.5
H77B C77 H77C 109.5
N6 C78 C79 109.2(5)
N6 C78 C80 112.3(5)
C79 C78 C80 111.5(6)
N6 C78 H78 107.9
C79 C78 H78 107.9
C80 C78 H78 107.9
C78 C79 H79A 109.5
C78 C79 H79B 109.5
H79A C79 H79B 109.5
C78 C79 H79C 109.5
H79A C79 H79C 109.5
H79B C79 H79C 109.5
C78 C80 H80A 109.5
C78 C80 H80B 109.5
H80A C80 H80B 109.5
C78 C80 H80C 109.5
H80A C80 H80C 109.5
H80B C80 H80C 109.5
C74 C81 Si3 121.0(4)
C74 C81 H81A 107.1
Si3 C81 H81A 107.1
C74 C81 H81B 107.1
Si3 C81 H81B 107.1
H81A C81 H81B 106.8
Si3 C82 H82A 109.5
Si3 C82 H82B 109.5
H82A C82 H82B 109.5
Si3 C82 H82C 109.5
H82A C82 H82C 109.5
H82B C82 H82C 109.5
Si3 C83 H83A 109.5
Si3 C83 H83B 109.5
H83A C83 H83B 109.5
Si3 C83 H83C 109.5
H83A C83 H83C 109.5
H83B C83 H83C 109.5
Si3 C84 H84A 109.5
Si3 C84 H84B 109.5
H84A C84 H84B 109.5
Si3 C84 H84C 109.5
H84A C84 H84C 109.5
H84B C84 H84C 109.5
Si4 C85 Y2 127.1(3)
Si4 C85 H85A 105.5
Y2 C85 H85A 105.5
Si4 C85 H85B 105.5
Y2 C85 H85B 105.5
H85A C85 H85B 106.1
Si4 C86 H86A 109.5
Si4 C86 H86B 109.5
H86A C86 H86B 109.5
Si4 C86 H86C 109.5
H86A C86 H86C 109.5
H86B C86 H86C 109.5
Si4 C87 H87A 109.5
Si4 C87 H87B 109.5
H87A C87 H87B 109.5
Si4 C87 H87C 109.5
H87A C87 H87C 109.5
H87B C87 H87C 109.5
Si4 C88 H88A 109.5
Si4 C88 H88B 109.5
H88A C88 H88B 109.5
Si4 C88 H88C 109.5
H88A C88 H88C 109.5
H88B C88 H88C 109.5
C18 N1 P1 123.9(4)
C18 N1 Y1 132.2(4)
P1 N1 Y1 102.3(2)
C30 N2 C31 121.4(5)
C30 N2 Y1 92.3(3)
C31 N2 Y1 143.3(4)
C30 N3 C34 121.1(5)
C30 N3 Y1 93.8(4)
C34 N3 Y1 143.0(4)
C62 N4 P2 125.0(4)
C62 N4 Y2 131.3(3)
P2 N4 Y2 101.6(2)
C74 N5 C75 120.9(5)
C74 N5 Y2 92.1(3)
C75 N5 Y2 143.2(4)
C74 N6 C78 122.0(5)
C74 N6 Y2 93.6(3)
C78 N6 Y2 142.5(4)
N1 P1 C1 102.7(3)
N1 P1 C6 114.6(3)
C1 P1 C6 110.6(3)
N1 P1 C12 116.3(3)
C1 P1 C12 106.5(3)
C6 P1 C12 105.9(3)
N4 P2 C45 103.6(3)
N4 P2 C50 114.9(3)
C45 P2 C50 110.4(3)
N4 P2 C56 117.0(3)
C45 P2 C56 106.3(3)
C50 P2 C56 104.4(3)
C40 Si1 C38 107.5(5)
C40 Si1 C39 108.1(5)
C38 Si1 C39 109.8(5)
C40 Si1 C37 112.1(4)
C38 Si1 C37 113.3(3)
C39 Si1 C37 105.8(4)
C41 Si2 C43 113.6(3)
C41 Si2 C42 111.2(3)
C43 Si2 C42 106.1(4)
C41 Si2 C44 113.3(3)
C43 Si2 C44 104.6(3)
C42 Si2 C44 107.5(4)
C82 Si3 C83 109.6(4)
C82 Si3 C84 108.7(4)
C83 Si3 C84 109.3(3)
C82 Si3 C81 113.3(3)
C83 Si3 C81 105.6(3)
C84 Si3 C81 110.3(3)
C85 Si4 C87 114.0(3)
C85 Si4 C88 110.5(3)
C87 Si4 C88 106.7(3)
C85 Si4 C86 114.1(4)
C87 Si4 C86 104.0(4)
C88 Si4 C86 107.0(4)
N3 Y1 N2 57.20(17)
N3 Y1 C41 112.8(2)
N2 Y1 C41 92.4(2)
N3 Y1 N1 129.15(17)
N2 Y1 N1 95.47(16)
C41 Y1 N1 110.07(19)
N3 Y1 C1 126.98(19)
N2 Y1 C1 154.54(19)
C41 Y1 C1 105.8(2)
N1 Y1 C1 61.86(17)
N3 Y1 C5 95.93(18)
N2 Y1 C5 139.8(2)
C41 Y1 C5 127.2(2)
N1 Y1 C5 78.55(18)
C1 Y1 C5 31.08(18)
N3 Y1 C30 29.37(17)
N2 Y1 C30 28.77(16)
C41 Y1 C30 99.0(2)
N1 Y1 C30 118.50(17)
C1 Y1 C30 153.3(2)
C5 Y1 C30 123.05(19)
N3 Y1 C2 130.12(18)
N2 Y1 C2 170.56(19)
C41 Y1 C2 79.2(2)
N1 Y1 C2 83.48(17)
C1 Y1 C2 29.79(19)
C5 Y1 C2 49.3(2)
C30 Y1 C2 156.50(18)
N3 Y1 C4 84.45(18)
N2 Y1 C4 141.29(18)
C41 Y1 C4 108.7(2)
N1 Y1 C4 106.44(18)
C1 Y1 C4 48.63(18)
C5 Y1 C4 28.99(19)
C30 Y1 C4 113.67(19)
C2 Y1 C4 47.20(19)
N3 Y1 C3 103.04(18)
N2 Y1 C3 155.62(18)
C41 Y1 C3 82.2(2)
N1 Y1 C3 108.75(17)
C1 Y1 C3 47.75(19)
C5 Y1 C3 47.6(2)
C30 Y1 C3 128.54(18)
C2 Y1 C3 28.04(17)
C4 Y1 C3 28.06(19)
N6 Y2 N5 56.86(16)
N6 Y2 C85 109.6(2)
N5 Y2 C85 93.0(2)
N6 Y2 N4 132.40(17)
N5 Y2 N4 95.85(16)
C85 Y2 N4 110.00(19)
N6 Y2 C45 127.77(18)
N5 Y2 C45 153.78(19)
C85 Y2 C45 106.7(2)
N4 Y2 C45 61.52(17)
N6 Y2 C49 96.85(18)
N5 Y2 C49 138.1(2)
C85 Y2 C49 128.3(2)
N4 Y2 C49 78.26(18)
C45 Y2 C49 31.08(18)
N6 Y2 C74 28.92(16)
N5 Y2 C74 28.81(15)
C85 Y2 C74 97.7(2)
N4 Y2 C74 119.97(16)
C45 Y2 C74 153.3(2)
C49 Y2 C74 122.81(19)
N6 Y2 C46 129.09(17)
N5 Y2 C46 172.0(2)
C85 Y2 C46 80.0(2)
N4 Y2 C46 83.12(17)
C45 Y2 C46 29.93(19)
C49 Y2 C46 49.5(2)
C74 Y2 C46 155.49(18)
N6 Y2 C48 83.93(18)
N5 Y2 C48 139.84(19)
C85 Y2 C48 109.7(2)
N4 Y2 C48 106.20(18)
C45 Y2 C48 48.68(18)
C49 Y2 C48 29.1(2)
C74 Y2 C48 112.84(18)
C46 Y2 C48 47.5(2)
N6 Y2 C47 101.16(18)
N5 Y2 C47 154.96(18)
C85 Y2 C47 83.1(2)
N4 Y2 C47 108.76(17)
C45 Y2 C47 48.1(2)
C49 Y2 C47 47.8(2)
C74 Y2 C47 127.09(18)
C46 Y2 C47 28.51(17)
C48 Y2 C47 28.0(2)

loop_
_geom_bond_atom_site_label_1
_geom_bond_atom_site_label_2
_geom_bond_distance
C1 C2 1.404(9)
C1 C5 1.426(8)
C1 P1 1.760(6)
C1 Y1 2.650(6)
C2 C3 1.384(8)
C2 Y1 2.788(6)
C2 H2 0.9300
C3 C4 1.394(10)
C3 Y1 2.907(6)
C3 H3 0.9300
C4 C5 1.388(9)
C4 Y1 2.838(6)
C4 H4 0.9300
C5 Y1 2.672(6)
C5 H5 0.9300
C6 C11 1.383(9)
C6 C7 1.403(8)
C6 P1 1.801(7)
C7 C8 1.356(9)
C7 H7 0.9300
C8 C9 1.380(10)
C8 H8 0.9300
C9 C10 1.358(9)
C9 H9 0.9300
C10 C11 1.375(9)
C10 H10 0.9300
C11 H11 0.9300
C12 C13 1.384(8)
C12 C17 1.396(9)
C12 P1 1.827(6)
C13 C14 1.379(9)
C13 H13 0.9300
C14 C15 1.376(11)
C14 H14 0.9300
C15 C16 1.390(10)
C15 H15 0.9300
C16 C17 1.361(9)
C16 H16 0.9300
C17 H17 0.9300
C18 C19 1.402(8)
C18 C23 1.408(8)
C18 N1 1.447(7)
C19 C20 1.392(8)
C19 C27 1.530(8)
C20 C21 1.384(9)
C20 H20 0.9300
C21 C22 1.350(10)
C21 H21 0.9300
C22 C23 1.397(9)
C22 H22 0.9300
C23 C24 1.505(9)
C24 C26 1.521(9)
C24 C25 1.544(9)
C24 H24 0.9800
C25 H25A 0.9600
C25 H25B 0.9600
C25 H25C 0.9600
C26 H26A 0.9600
C26 H26B 0.9600
C26 H26C 0.9600
C27 C29 1.515(9)
C27 C28 1.541(9)
C27 H27 0.9800
C28 H28A 0.9600
C28 H28B 0.9600
C28 H28C 0.9600
C29 H29A 0.9600
C29 H29B 0.9600
C29 H29C 0.9600
C30 N2 1.330(7)
C30 N3 1.357(7)
C30 C37 1.504(8)
C30 Y1 2.760(6)
C31 N2 1.480(7)
C31 C33 1.513(10)
C31 C32 1.515(10)
C31 H31 0.9800
C32 H32A 0.9600
C32 H32B 0.9600
C32 H32C 0.9600
C33 H33A 0.9600
C33 H33B 0.9600
C33 H33C 0.9600
C34 N3 1.467(7)
C34 C36 1.497(9)
C34 C35 1.528(9)
C34 H34 0.9800
C35 H35A 0.9600
C35 H35B 0.9600
C35 H35C 0.9600
C36 H36A 0.9600
C36 H36B 0.9600
C36 H36C 0.9600
C37 Si1 1.890(6)
C37 H37A 0.9700
C37 H37B 0.9700
C38 Si1 1.812(9)
C38 H38A 0.9600
C38 H38B 0.9600
C38 H38C 0.9600
C39 Si1 1.851(9)
C39 H39A 0.9600
C39 H39B 0.9600
C39 H39C 0.9600
C40 Si1 1.807(8)
C40 H40A 0.9600
C40 H40B 0.9600
C40 H40C 0.9600
C41 Si2 1.825(7)
C41 Y1 2.419(7)
C41 H41A 0.9700
C41 H41B 0.9700
C42 Si2 1.879(7)
C42 H42A 0.9600
C42 H42B 0.9600
C42 H42C 0.9600
C43 Si2 1.865(7)
C43 H43A 0.9600
C43 H43B 0.9600
C43 H43C 0.9600
C44 Si2 1.882(7)
C44 H44A 0.9600
C44 H44B 0.9600
C44 H44C 0.9600
C45 C46 1.410(9)
C45 C49 1.428(8)
C45 P2 1.759(6)
C45 Y2 2.659(6)
C46 C47 1.401(9)
C46 Y2 2.782(6)
C46 H46 0.9300
C47 C48 1.387(10)
C47 Y2 2.891(6)
C47 H47 0.9300
C48 C49 1.392(9)
C48 Y2 2.840(6)
C48 H48 0.9300
C49 Y2 2.671(6)
C49 H49 0.9300
C50 C51 1.389(9)
C50 C55 1.394(9)
C50 P2 1.790(7)
C51 C52 1.372(10)
C51 H51 0.9300
C52 C53 1.361(11)
C52 H52 0.9300
C53 C54 1.388(10)
C53 H53 0.9300
C54 C55 1.382(10)
C54 H54 0.9300
C55 H55 0.9300
C56 C57 1.394(8)
C56 C61 1.399(9)
C56 P2 1.799(6)
C57 C58 1.385(9)
C57 H57 0.9300
C58 C59 1.370(10)
C58 H58 0.9300
C59 C60 1.394(9)
C59 H59 0.9300
C60 C61 1.384(8)
C60 H60 0.9300
C61 H61 0.9300
C62 C63 1.401(9)
C62 C67 1.420(8)
C62 N4 1.435(7)
C63 C64 1.395(8)
C63 C71 1.533(8)
C64 C65 1.386(9)
C64 H64 0.9300
C65 C66 1.375(10)
C65 H65 0.9300
C66 C67 1.381(8)
C66 H66 0.9300
C67 C68 1.516(9)
C68 C69 1.532(9)
C68 C70 1.534(9)
C68 H68 0.9800
C69 H69A 0.9600
C69 H69B 0.9600
C69 H69C 0.9600
C70 H70A 0.9600
C70 H70B 0.9600
C70 H70C 0.9600
C71 C73 1.529(8)
C71 C72 1.530(9)
C71 H71 0.9800
C72 H72A 0.9600
C72 H72B 0.9600
C72 H72C 0.9600
C73 H73A 0.9600
C73 H73B 0.9600
C73 H73C 0.9600
C74 N5 1.328(7)
C74 N6 1.335(7)
C74 C81 1.513(8)
C74 Y2 2.755(6)
C75 C76 1.470(10)
C75 N5 1.475(7)
C75 C77 1.488(9)
C75 H75 0.9800
C76 H76A 0.9600
C76 H76B 0.9600
C76 H76C 0.9600
C77 H77A 0.9600
C77 H77B 0.9600
C77 H77C 0.9600
C78 N6 1.465(7)
C78 C79 1.512(9)
C78 C80 1.516(9)
C78 H78 0.9800
C79 H79A 0.9600
C79 H79B 0.9600
C79 H79C 0.9600
C80 H80A 0.9600
C80 H80B 0.9600
C80 H80C 0.9600
C81 Si3 1.887(6)
C81 H81A 0.9700
C81 H81B 0.9700
C82 Si3 1.824(8)
C82 H82A 0.9600
C82 H82B 0.9600
C82 H82C 0.9600
C83 Si3 1.863(7)
C83 H83A 0.9600
C83 H83B 0.9600
C83 H83C 0.9600
C84 Si3 1.864(7)
C84 H84A 0.9600
C84 H84B 0.9600
C84 H84C 0.9600
C85 Si4 1.829(7)
C85 Y2 2.411(7)
C85 H85A 0.9700
C85 H85B 0.9700
C86 Si4 1.874(8)
C86 H86A 0.9600
C86 H86B 0.9600
C86 H86C 0.9600
C87 Si4 1.869(7)
C87 H87A 0.9600
C87 H87B 0.9600
C87 H87C 0.9600
C88 Si4 1.868(7)
C88 H88A 0.9600
C88 H88B 0.9600
C88 H88C 0.9600
N1 P1 1.609(5)
N1 Y1 2.463(5)
N2 Y1 2.367(5)
N3 Y1 2.315(5)
N4 P2 1.604(5)
N4 Y2 2.506(5)
N5 Y2 2.366(5)
N6 Y2 2.328(5)
